data_7002294
loop_
_publ_author_name
'Jura, Marek'
'Levason, William'
'Reid, Gillian'
'Webster, Michael'

_publ_section_title
;
 Isolation and structures of sulfonium salts derived from thioethers:
 [{o-C6H4(CH2SMe)2}H][NbF6] and [{[9]aneS3}H][NbF6]
;
_journal_issue 37
_journal_name_full 'Dalton Transactions'
_journal_page_first 7610
_journal_page_last 7612
_journal_paper_doi 10.1039/b914120k
_journal_year 2009
_chemical_formula_moiety 'C10 H15 S2 1+, F6 Nb 1-'
_chemical_formula_sum 'C10 H15 F6 Nb S2'
_chemical_formula_weight 406.25
_chemical_name_common
;methyl(2-((methylthio)methyl)benzyl)sulfonium
hexafluoroniobate(V)
;
_chemical_name_systematic
;
methyl{2-[(methylthio)methyl]benzyl}sulfonium hexafluoroniobate(V)
;
_space_group_IT_number 14
_space_group_name_Hall '-P 2ybc'
_symmetry_cell_setting monoclinic
_symmetry_space_group_name_Hall '-P 2ybc'
_symmetry_space_group_name_H-M 'P 1 21/c 1'
_atom_sites_solution_hydrogens geom
_atom_sites_solution_primary direct
_atom_sites_solution_secondary difmap
_audit_creation_date 2009-02-11
_audit_creation_method 'SHELXL-97 + hand edit'
_audit_update_record '2009-05-12 Added comment about H2 in _refine_special_details'
_cell_angle_alpha 90.00
_cell_angle_beta 91.392(10)
_cell_angle_gamma 90.00
_cell_formula_units_Z 4
_cell_length_a 8.5866(10)
_cell_length_b 16.986(3)
_cell_length_c 9.8782(10)
_cell_measurement_reflns_used 14112
_cell_measurement_temperature 120(2)
_cell_measurement_theta_max 27.48
_cell_measurement_theta_min 2.91
_cell_volume 1440.3(3)
_computing_structure_refinement 'SHELXL-97 (Sheldrick, 1997)'
_computing_structure_solution 'SHELXS-97 (Sheldrick, 1997)'
_diffrn_ambient_temperature 120(2)
_diffrn_measured_fraction_theta_full 0.984
_diffrn_measured_fraction_theta_max 0.984
_diffrn_measurement_device_type 'Bruker-Nonius 95mm CCD camera on \k-goniostat'
_diffrn_measurement_method '\f & \w scans'
_diffrn_radiation_monochromator '10cm confocal mirrors'
_diffrn_radiation_source 'Bruker-Nonius FR591 rotating anode'
_diffrn_radiation_type MoK\a
_diffrn_radiation_wavelength 0.71073
_diffrn_reflns_av_R_equivalents 0.0537
_diffrn_reflns_av_sigmaI/netI 0.0438
_diffrn_reflns_limit_h_max 11
_diffrn_reflns_limit_h_min -11
_diffrn_reflns_limit_k_max 21
_diffrn_reflns_limit_k_min -21
_diffrn_reflns_limit_l_max 12
_diffrn_reflns_limit_l_min -12
_diffrn_reflns_number 14631
_diffrn_reflns_theta_full 27.53
_diffrn_reflns_theta_max 27.53
_diffrn_reflns_theta_min 3.93
_diffrn_standards_number 0
_exptl_absorpt_coefficient_mu 1.174
_exptl_absorpt_correction_T_max 1.0000
_exptl_absorpt_correction_T_min 0.6989
_exptl_absorpt_correction_type multi-scan
_exptl_absorpt_process_details 'G.M. Sheldrick, (2007). SADABS. Version 2007/2. Bruker AXS Inc.'
_exptl_crystal_colour colourless
_exptl_crystal_density_diffrn 1.873
_exptl_crystal_density_method 'not measured'
_exptl_crystal_description plate
_exptl_crystal_F_000 808
_exptl_crystal_size_max 0.10
_exptl_crystal_size_mid 0.08
_exptl_crystal_size_min 0.02
_refine_diff_density_max 0.852
_refine_diff_density_min -0.587
_refine_diff_density_rms 0.126
_refine_ls_extinction_method none
_refine_ls_goodness_of_fit_ref 1.104
_refine_ls_hydrogen_treatment mixed
_refine_ls_matrix_type full
_refine_ls_number_parameters 177
_refine_ls_number_reflns 3261
_refine_ls_number_restraints 0
_refine_ls_restrained_S_all 1.104
_refine_ls_R_factor_all 0.0603
_refine_ls_R_factor_gt 0.0439
_refine_ls_shift/su_max 0.000
_refine_ls_shift/su_mean 0.000
_refine_ls_structure_factor_coef Fsqd
_refine_ls_weighting_details 'w=1/[\s^2^(Fo^2^)+(0.0223P)^2^+6.2834P] where P=(Fo^2^+2Fc^2^)/3'
_refine_ls_weighting_scheme calc
_refine_ls_wR_factor_gt 0.0931
_refine_ls_wR_factor_ref 0.1012
_reflns_number_gt 2746
_reflns_number_total 3261
_reflns_threshold_expression I>2sigma(I)
_cod_data_source_file b914120k.txt
_cod_data_source_block 09mj01
_cod_original_cell_volume 1440.4(3)
_cod_original_sg_symbol_H-M 'P 21/c'
_cod_database_code 7002294

loop_
_symmetry_equiv_pos_as_xyz
'x, y, z'
'-x, y+1/2, -z+1/2'
'-x, -y, -z'
'x, -y-1/2, z-1/2'

loop_
_atom_site_label
_atom_site_type_symbol
_atom_site_fract_x
_atom_site_fract_y
_atom_site_fract_z
_atom_site_U_iso_or_equiv
_atom_site_adp_type
_atom_site_occupancy
_atom_site_symmetry_multiplicity
_atom_site_calc_flag
_atom_site_refinement_flags
_atom_site_disorder_assembly
_atom_site_disorder_group
Nb1 Nb 0.01238(4) 0.37659(2) 0.81889(4) 0.01949(12) Uani 1 1 d . . .
S1 S 0.40202(12) 0.25346(6) 1.03545(10) 0.0218(2) Uani 1 1 d . . .
S2 S 0.11919(11) 0.12073(6) 0.91730(10) 0.0213(2) Uani 1 1 d . . .
F1 F -0.1320(4) 0.3351(2) 0.6924(3) 0.0589(10) Uani 1 1 d . . .
F2 F 0.1759(3) 0.33370(17) 0.7173(3) 0.0356(6) Uani 1 1 d . . .
F3 F -0.0055(3) 0.28306(17) 0.9192(3) 0.0393(7) Uani 1 1 d . . .
F4 F -0.1483(4) 0.42270(19) 0.9153(4) 0.0511(9) Uani 1 1 d . . .
F5 F 0.0262(3) 0.46815(16) 0.7108(3) 0.0380(7) Uani 1 1 d . . .
F6 F 0.1617(4) 0.4138(2) 0.9424(3) 0.0424(7) Uani 1 1 d . . .
C1 C 0.5126(6) 0.3067(3) 0.9126(5) 0.0303(10) Uani 1 1 d . . .
H1A H 0.6205 0.3124 0.9457 0.046 Uiso 1 1 calc R . .
H1B H 0.4666 0.3589 0.8984 0.046 Uiso 1 1 calc R . .
H1C H 0.5108 0.2777 0.8267 0.046 Uiso 1 1 calc R . .
C2 C 0.5166(5) 0.1635(3) 1.0537(4) 0.0219(8) Uani 1 1 d . . .
H2A H 0.6215 0.1773 1.0900 0.026 Uiso 1 1 calc R . .
H2B H 0.4667 0.1290 1.1208 0.026 Uiso 1 1 calc R . .
C3 C 0.5342(5) 0.1182(2) 0.9244(4) 0.0209(8) Uani 1 1 d . . .
C4 C 0.6686(5) 0.1303(3) 0.8497(4) 0.0260(9) Uani 1 1 d . . .
H4 H 0.7460 0.1659 0.8828 0.031 Uiso 1 1 calc R . .
C5 C 0.6910(5) 0.0911(3) 0.7275(5) 0.0300(10) Uani 1 1 d . . .
H5 H 0.7816 0.1011 0.6768 0.036 Uiso 1 1 calc R . .
C6 C 0.5807(5) 0.0376(3) 0.6802(4) 0.0274(9) Uani 1 1 d . . .
H6 H 0.5964 0.0097 0.5983 0.033 Uiso 1 1 calc R . .
C7 C 0.4477(5) 0.0250(3) 0.7533(4) 0.0255(9) Uani 1 1 d . . .
H7 H 0.3720 -0.0114 0.7202 0.031 Uiso 1 1 calc R . .
C8 C 0.4218(5) 0.0645(2) 0.8745(4) 0.0208(8) Uani 1 1 d . . .
C9 C 0.2736(5) 0.0479(2) 0.9476(4) 0.0228(8) Uani 1 1 d . . .
H9A H 0.2977 0.0456 1.0461 0.027 Uiso 1 1 calc R . .
H9B H 0.2343 -0.0045 0.9194 0.027 Uiso 1 1 calc R . .
C10 C 0.1244(5) 0.1361(3) 0.7381(4) 0.0247(9) Uani 1 1 d . . .
H10A H 0.2283 0.1544 0.7138 0.037 Uiso 1 1 calc R . .
H10B H 0.0467 0.1757 0.7113 0.037 Uiso 1 1 calc R . .
H10C H 0.1011 0.0865 0.6911 0.037 Uiso 1 1 calc R . .
H2 H 0.204(7) 0.181(4) 0.959(6) 0.050 Uiso 1 1 d . . .

loop_
_atom_site_aniso_label
_atom_site_aniso_U_11
_atom_site_aniso_U_22
_atom_site_aniso_U_33
_atom_site_aniso_U_23
_atom_site_aniso_U_13
_atom_site_aniso_U_12
Nb1 0.0209(2) 0.01765(19) 0.02006(19) 0.00123(14) 0.00246(13) 0.00258(14)
S1 0.0241(5) 0.0204(5) 0.0210(5) -0.0020(4) 0.0016(4) -0.0007(4)
S2 0.0202(5) 0.0232(5) 0.0204(5) 0.0008(4) 0.0014(4) 0.0010(4)
F1 0.0433(19) 0.084(3) 0.0484(19) 0.0000(19) -0.0144(15) -0.0238(18)
F2 0.0357(15) 0.0394(16) 0.0322(14) -0.0023(12) 0.0119(11) 0.0100(12)
F3 0.0438(16) 0.0252(14) 0.0493(17) 0.0134(12) 0.0108(13) 0.0027(12)
F4 0.0515(19) 0.0372(17) 0.066(2) 0.0092(15) 0.0337(16) 0.0200(15)
F5 0.0466(16) 0.0270(14) 0.0407(16) 0.0140(12) 0.0089(13) 0.0070(12)
F6 0.0471(17) 0.056(2) 0.0240(14) -0.0032(13) -0.0019(12) -0.0166(15)
C1 0.035(2) 0.027(2) 0.029(2) 0.0022(18) 0.0076(19) 0.0005(19)
C2 0.022(2) 0.026(2) 0.0181(18) -0.0002(16) -0.0041(15) 0.0053(16)
C3 0.022(2) 0.021(2) 0.0190(18) 0.0022(16) -0.0024(15) 0.0042(16)
C4 0.020(2) 0.029(2) 0.029(2) -0.0003(18) -0.0012(16) 0.0016(17)
C5 0.023(2) 0.038(3) 0.029(2) 0.0020(19) 0.0041(17) 0.0067(19)
C6 0.031(2) 0.025(2) 0.026(2) -0.0061(18) 0.0036(17) 0.0080(18)
C7 0.029(2) 0.022(2) 0.024(2) -0.0054(17) -0.0019(17) 0.0048(17)
C8 0.022(2) 0.022(2) 0.0189(19) 0.0009(16) 0.0004(15) 0.0057(16)
C9 0.023(2) 0.021(2) 0.025(2) 0.0030(16) 0.0022(16) 0.0022(16)
C10 0.029(2) 0.026(2) 0.0191(19) 0.0068(16) 0.0001(16) -0.0014(18)

loop_
_atom_type_symbol
_atom_type_description
_atom_type_scat_dispersion_real
_atom_type_scat_dispersion_imag
_atom_type_scat_source
C C 0.0033 0.0016 'International Tables Vol C Tables 4.2.6.8 and 6.1.1.4'
H H 0.0000 0.0000 'International Tables Vol C Tables 4.2.6.8 and 6.1.1.4'
F F 0.0171 0.0103 'International Tables Vol C Tables 4.2.6.8 and 6.1.1.4'
S S 0.1246 0.1234 'International Tables Vol C Tables 4.2.6.8 and 6.1.1.4'
Nb Nb -2.0727 0.6215 'International Tables Vol C Tables 4.2.6.8 and 6.1.1.4'

loop_
_geom_angle_atom_site_label_1
_geom_angle_atom_site_label_2
_geom_angle_atom_site_label_3
_geom_angle
_geom_angle_site_symmetry_1
_geom_angle_site_symmetry_3
_geom_angle_publ_flag
F6 Nb1 F4 91.66(16) . . ?
F6 Nb1 F1 177.30(17) . . ?
F4 Nb1 F1 90.75(17) . . ?
F6 Nb1 F3 90.30(14) . . ?
F4 Nb1 F3 90.84(13) . . ?
F1 Nb1 F3 88.45(16) . . ?
F6 Nb1 F2 88.27(13) . . ?
F4 Nb1 F2 177.70(13) . . ?
F1 Nb1 F2 89.37(15) . . ?
F3 Nb1 F2 91.45(13) . . ?
F6 Nb1 F5 92.23(14) . . ?
F4 Nb1 F5 90.02(13) . . ?
F1 Nb1 F5 88.98(16) . . ?
F3 Nb1 F5 177.30(14) . . ?
F2 Nb1 F5 87.69(12) . . ?
C1 S1 C2 101.3(2) . . ?
C10 S2 C9 103.0(2) . . ?
C10 S2 H2 100(3) . . ?
C9 S2 H2 95(3) . . ?
S1 C1 H1A 109.5 . . ?
S1 C1 H1B 109.5 . . ?
H1A C1 H1B 109.5 . . ?
S1 C1 H1C 109.5 . . ?
H1A C1 H1C 109.5 . . ?
H1B C1 H1C 109.5 . . ?
C3 C2 S1 114.3(3) . . ?
C3 C2 H2A 108.7 . . ?
S1 C2 H2A 108.7 . . ?
C3 C2 H2B 108.7 . . ?
S1 C2 H2B 108.7 . . ?
H2A C2 H2B 107.6 . . ?
C4 C3 C8 118.5(4) . . ?
C4 C3 C2 118.3(4) . . ?
C8 C3 C2 123.2(4) . . ?
C5 C4 C3 121.2(4) . . ?
C5 C4 H4 119.4 . . ?
C3 C4 H4 119.4 . . ?
C6 C5 C4 119.8(4) . . ?
C6 C5 H5 120.1 . . ?
C4 C5 H5 120.1 . . ?
C7 C6 C5 119.5(4) . . ?
C7 C6 H6 120.3 . . ?
C5 C6 H6 120.3 . . ?
C6 C7 C8 121.7(4) . . ?
C6 C7 H7 119.2 . . ?
C8 C7 H7 119.2 . . ?
C7 C8 C3 119.3(4) . . ?
C7 C8 C9 118.4(4) . . ?
C3 C8 C9 122.3(4) . . ?
C8 C9 S2 114.3(3) . . ?
C8 C9 H9A 108.7 . . ?
S2 C9 H9A 108.7 . . ?
C8 C9 H9B 108.7 . . ?
S2 C9 H9B 108.7 . . ?
H9A C9 H9B 107.6 . . ?
S2 C10 H10A 109.5 . . ?
S2 C10 H10B 109.5 . . ?
H10A C10 H10B 109.5 . . ?
S2 C10 H10C 109.5 . . ?
H10A C10 H10C 109.5 . . ?
H10B C10 H10C 109.5 . . ?

loop_
_geom_bond_atom_site_label_1
_geom_bond_atom_site_label_2
_geom_bond_distance
_geom_bond_site_symmetry_2
_geom_bond_publ_flag
Nb1 F6 1.859(3) . ?
Nb1 F4 1.867(3) . ?
Nb1 F1 1.876(3) . ?
Nb1 F3 1.881(3) . ?
Nb1 F2 1.891(2) . ?
Nb1 F5 1.892(3) . ?
S1 C1 1.803(4) . ?
S1 C2 1.824(4) . ?
S2 C10 1.791(4) . ?
S2 C9 1.833(4) . ?
S2 H2 1.32(6) . ?
C1 H1A 0.9800 . ?
C1 H1B 0.9800 . ?
C1 H1C 0.9800 . ?
C2 C3 1.501(6) . ?
C2 H2A 0.9900 . ?
C2 H2B 0.9900 . ?
C3 C4 1.401(6) . ?
C3 C8 1.408(6) . ?
C4 C5 1.396(6) . ?
C4 H4 0.9500 . ?
C5 C6 1.386(7) . ?
C5 H5 0.9500 . ?
C6 C7 1.383(6) . ?
C6 H6 0.9500 . ?
C7 C8 1.395(6) . ?
C7 H7 0.9500 . ?
C8 C9 1.505(5) . ?
C9 H9A 0.9900 . ?
C9 H9B 0.9900 . ?
C10 H10A 0.9800 . ?
C10 H10B 0.9800 . ?
C10 H10C 0.9800 . ?

loop_
_geom_hbond_atom_site_label_D
_geom_hbond_atom_site_label_H
_geom_hbond_atom_site_label_A
_geom_hbond_distance_DH
_geom_hbond_distance_HA
_geom_hbond_distance_DA
_geom_hbond_angle_DHA
_geom_hbond_site_symmetry_A
S2 H2 S1 1.32(6) 2.22(6) 3.4936(15) 162(4) .
